data_7107011
loop_
_publ_author_name
'Amit Banerjee'
'Ponminor Senthil Kumar'
'Sundarababu Baskaran'

_publ_section_title
;
 A Lewis acid initiated intramolecular cyclization of benzylidene acetal
 with an azide functional group: novel synthesis of oxazolines and
 oxazines
;
_journal_name_full Chem.Commun.
_journal_page_first 12218
_journal_paper_doi 10.1039/c1cc14722f
_journal_volume 47
_journal_year 2011
_chemical_absolute_configuration unk
_chemical_formula_sum 'C11 H13 N O3'
_chemical_formula_weight 207.22
_chemical_name_systematic
;
?
;
_space_group_IT_number 4
_symmetry_cell_setting monoclinic
_symmetry_space_group_name_Hall 'P 2yb'
_symmetry_space_group_name_H-M 'P 1 21 1'
_atom_sites_solution_hydrogens geom
_atom_sites_solution_primary direct
_atom_sites_solution_secondary difmap
_audit_creation_method SHELXL-97
_cell_angle_alpha 90.00
_cell_angle_beta 93.229(2)
_cell_angle_gamma 90.00
_cell_formula_units_Z 2
_cell_length_a 4.8977(2)
_cell_length_b 9.8763(3)
_cell_length_c 10.9901(4)
_cell_measurement_reflns_used 1435
_cell_measurement_temperature 298(2)
_cell_measurement_theta_max 20.16
_cell_measurement_theta_min 3.71
_cell_volume 530.76(3)
_computing_cell_refinement 'Bruker SMART'
_computing_data_collection 'Bruker SMART'
_computing_data_reduction 'Bruker SAINT'
_computing_molecular_graphics 'Bruker SHELXTL'
_computing_publication_material 'Bruker SHELXTL'
_computing_structure_refinement 'SHELXL-97 (Sheldrick, 1997)'
_computing_structure_solution 'SHELXS-97 (Sheldrick, 1990)'
_diffrn_ambient_temperature 298(2)
_diffrn_measured_fraction_theta_full 0.998
_diffrn_measured_fraction_theta_max 0.998
_diffrn_measurement_device_type 'CCD area detector'
_diffrn_measurement_method 'phi and omega scans'
_diffrn_radiation_monochromator graphite
_diffrn_radiation_source 'fine-focus sealed tube'
_diffrn_radiation_type MoK\a
_diffrn_radiation_wavelength 0.71073
_diffrn_reflns_av_R_equivalents 0.0356
_diffrn_reflns_av_sigmaI/netI 0.0373
_diffrn_reflns_limit_h_max 5
_diffrn_reflns_limit_h_min -5
_diffrn_reflns_limit_k_max 10
_diffrn_reflns_limit_k_min -11
_diffrn_reflns_limit_l_max 12
_diffrn_reflns_limit_l_min -12
_diffrn_reflns_number 5593
_diffrn_reflns_theta_full 26.24
_diffrn_reflns_theta_max 26.24
_diffrn_reflns_theta_min 2.77
_exptl_absorpt_coefficient_mu 0.095
_exptl_absorpt_correction_type none
_exptl_crystal_colour colourless
_exptl_crystal_density_diffrn 1.297
_exptl_crystal_density_method 'not measured'
_exptl_crystal_description Flakes
_exptl_crystal_F_000 220
_exptl_crystal_size_max 0.22
_exptl_crystal_size_mid 0.20
_exptl_crystal_size_min 0.15
_refine_diff_density_max 0.099
_refine_diff_density_min -0.093
_refine_diff_density_rms 0.026
_refine_ls_abs_structure_details 'Flack H D (1983), Acta Cryst. A39, 876-881'
_refine_ls_abs_structure_Flack -2.217(17)
_refine_ls_extinction_coef 0.018(7)
_refine_ls_extinction_expression Fc^*^=kFc[1+0.001xFc^2^\l^3^/sin(2\q)]^-1/4^
_refine_ls_extinction_method SHELXL
_refine_ls_goodness_of_fit_ref 1.055
_refine_ls_hydrogen_treatment constr
_refine_ls_matrix_type full
_refine_ls_number_parameters 139
_refine_ls_number_reflns 1515
_refine_ls_number_restraints 1
_refine_ls_restrained_S_all 1.055
_refine_ls_R_factor_all 0.0530
_refine_ls_R_factor_gt 0.0340
_refine_ls_shift/su_max 0.000
_refine_ls_shift/su_mean 0.000
_refine_ls_structure_factor_coef Fsqd
_refine_ls_weighting_details 'calc w=1/[\s^2^(Fo^2^)+(0.1000P)^2^+0.0000P] where P=(Fo^2^+2Fc^2^)/3'
_refine_ls_weighting_scheme calc
_refine_ls_wR_factor_gt 0.1623
_refine_ls_wR_factor_ref 0.1102
_reflns_number_gt 1203
_reflns_number_total 1515
_reflns_threshold_expression >2sigma(I)
_cod_data_source_file c1cc14722f.txt
_cod_data_source_block 604
_cod_depositor_comments
;
The following automatic conversions were performed:

'_refine_ls_hydrogen_treatment' value 'constrained' was replaced with
the value 'constr' as specified in the replacement file
'src/cod-tools/trunk/data/replacement-values/replacement_values.lst'.

Automatic conversion script
Id: cif_fix_values 5376 2017-05-30 11:51:03Z andrius 
;
_cod_original_sg_symbol_H-M P2(1)
_cod_database_code 7107011

loop_
_symmetry_equiv_pos_as_xyz
'x, y, z'
'-x, y+1/2, -z'

loop_
_atom_site_label
_atom_site_type_symbol
_atom_site_fract_x
_atom_site_fract_y
_atom_site_fract_z
_atom_site_U_iso_or_equiv
_atom_site_adp_type
_atom_site_occupancy
_atom_site_symmetry_multiplicity
_atom_site_calc_flag
_atom_site_refinement_flags
C1 C 0.8852(6) -0.0060(3) -0.0537(2) 0.0447(7) Uani 1 1 d .
H1 H 1.0804 -0.0285 -0.0487 0.054 Uiso 1 1 calc R
C2 C 0.7153(7) -0.1356(3) -0.0529(3) 0.0532(8) Uani 1 1 d .
H2A H 0.5779 -0.1361 -0.1200 0.064 Uiso 1 1 calc R
H2B H 0.8308 -0.2148 -0.0594 0.064 Uiso 1 1 calc R
C3 C 0.6468(5) -0.0220(3) 0.1153(3) 0.0444(7) Uani 1 1 d .
C4 C 0.5509(6) 0.0276(3) 0.2321(3) 0.0440(7) Uani 1 1 d .
C5 C 0.3540(7) -0.0441(3) 0.2913(3) 0.0629(9) Uani 1 1 d .
H5 H 0.2841 -0.1243 0.2578 0.076 Uiso 1 1 calc R
C6 C 0.2621(9) 0.0034(4) 0.3995(4) 0.0768(11) Uani 1 1 d .
H6 H 0.1302 -0.0450 0.4389 0.092 Uiso 1 1 calc R
C7 C 0.3645(9) 0.1223(4) 0.4498(3) 0.0754(11) Uani 1 1 d .
H7 H 0.3024 0.1542 0.5229 0.091 Uiso 1 1 calc R
C8 C 0.5577(8) 0.1926(4) 0.3912(3) 0.0701(10) Uani 1 1 d .
H8 H 0.6277 0.2724 0.4252 0.084 Uiso 1 1 calc R
C9 C 0.6510(7) 0.1471(3) 0.2821(3) 0.0580(9) Uani 1 1 d .
H9 H 0.7806 0.1969 0.2425 0.070 Uiso 1 1 calc R
C10 C 0.8223(5) 0.0890(3) -0.1593(2) 0.0407(7) Uani 1 1 d .
H10 H 0.9312 0.1716 -0.1467 0.049 Uiso 1 1 calc R
C11 C 0.8858(6) 0.0271(3) -0.2808(3) 0.0502(8) Uani 1 1 d .
H11A H 0.7473 -0.0400 -0.3030 0.060 Uiso 1 1 calc R
H11B H 0.8750 0.0974 -0.3425 0.060 Uiso 1 1 calc R
N1 N 0.5865(5) -0.1338(3) 0.0647(2) 0.0511(7) Uani 1 1 d .
O1 O 0.8127(4) 0.0623(2) 0.05768(17) 0.0562(6) Uani 1 1 d .
O2 O 0.5411(3) 0.12432(19) -0.16758(19) 0.0516(6) Uani 1 1 d .
H2 H 0.5184 0.1942 -0.1291 0.077 Uiso 1 1 calc R
O3 O 1.1441(4) -0.0344(2) -0.2810(2) 0.0634(6) Uani 1 1 d .
H3 H 1.2595 0.0166 -0.2493 0.095 Uiso 1 1 calc R

loop_
_atom_site_aniso_label
_atom_site_aniso_U_11
_atom_site_aniso_U_22
_atom_site_aniso_U_33
_atom_site_aniso_U_23
_atom_site_aniso_U_13
_atom_site_aniso_U_12
C1 0.0431(15) 0.0471(18) 0.0442(16) -0.0006(14) 0.0058(12) -0.0012(14)
C2 0.068(2) 0.0384(15) 0.0544(19) -0.0004(14) 0.0134(15) 0.0045(15)
C3 0.0457(16) 0.0399(17) 0.0479(16) 0.0075(15) 0.0048(13) -0.0031(14)
C4 0.0495(16) 0.0389(15) 0.0435(16) 0.0069(13) 0.0024(13) 0.0005(14)
C5 0.071(2) 0.054(2) 0.066(2) 0.0058(16) 0.0168(18) -0.0032(16)
C6 0.087(3) 0.077(3) 0.070(2) 0.017(2) 0.032(2) 0.008(2)
C7 0.102(3) 0.077(3) 0.050(2) 0.007(2) 0.017(2) 0.020(2)
C8 0.097(3) 0.060(2) 0.051(2) -0.0068(18) -0.005(2) -0.002(2)
C9 0.071(2) 0.057(2) 0.0455(18) 0.0041(16) 0.0067(15) -0.0071(17)
C10 0.0340(14) 0.0373(15) 0.0508(17) -0.0004(13) 0.0026(12) -0.0013(12)
C11 0.0398(15) 0.0574(18) 0.0537(18) -0.0043(15) 0.0054(13) 0.0055(14)
N1 0.0602(16) 0.0364(13) 0.0575(16) 0.0035(12) 0.0102(12) -0.0022(12)
O1 0.0703(13) 0.0532(12) 0.0459(12) -0.0059(10) 0.0113(10) -0.0227(12)
O2 0.0364(10) 0.0439(11) 0.0746(14) -0.0133(10) 0.0050(9) 0.0045(8)
O3 0.0524(12) 0.0681(15) 0.0706(15) -0.0142(12) 0.0127(11) 0.0087(11)

loop_
_atom_type_symbol
_atom_type_description
_atom_type_scat_dispersion_real
_atom_type_scat_dispersion_imag
_atom_type_scat_source
C C 0.0033 0.0016 'International Tables Vol C Tables 4.2.6.8 and 6.1.1.4'
H H 0.0000 0.0000 'International Tables Vol C Tables 4.2.6.8 and 6.1.1.4'
N N 0.0061 0.0033 'International Tables Vol C Tables 4.2.6.8 and 6.1.1.4'
O O 0.0106 0.0060 'International Tables Vol C Tables 4.2.6.8 and 6.1.1.4'

loop_
_geom_angle_atom_site_label_1
_geom_angle_atom_site_label_2
_geom_angle_atom_site_label_3
_geom_angle
O1 C1 C10 108.0(2)
O1 C1 C2 103.0(2)
C10 C1 C2 115.9(2)
O1 C1 H1 109.9
C10 C1 H1 109.9
C2 C1 H1 109.9
N1 C2 C1 104.8(2)
N1 C2 H2A 110.8
C1 C2 H2A 110.8
N1 C2 H2B 110.8
C1 C2 H2B 110.8
H2A C2 H2B 108.9
N1 C3 O1 117.8(3)
N1 C3 C4 126.5(2)
O1 C3 C4 115.7(2)
C9 C4 C5 119.4(3)
C9 C4 C3 120.5(3)
C5 C4 C3 120.1(3)
C6 C5 C4 120.0(3)
C6 C5 H5 120.0
C4 C5 H5 120.0
C5 C6 C7 120.5(4)
C5 C6 H6 119.8
C7 C6 H6 119.8
C8 C7 C6 119.3(4)
C8 C7 H7 120.4
C6 C7 H7 120.4
C7 C8 C9 121.1(3)
C7 C8 H8 119.4
C9 C8 H8 119.4
C4 C9 C8 119.7(3)
C4 C9 H9 120.1
C8 C9 H9 120.1
O2 C10 C1 110.9(2)
O2 C10 C11 106.8(2)
C1 C10 C11 112.5(2)
O2 C10 H10 108.8
C1 C10 H10 108.8
C11 C10 H10 108.8
O3 C11 C10 113.9(2)
O3 C11 H11A 108.8
C10 C11 H11A 108.8
O3 C11 H11B 108.8
C10 C11 H11B 108.8
H11A C11 H11B 107.7
C3 N1 C2 107.2(2)
C3 O1 C1 106.9(2)
C10 O2 H2 109.5
C11 O3 H3 109.5

loop_
_geom_bond_atom_site_label_1
_geom_bond_atom_site_label_2
_geom_bond_distance
C1 O1 1.459(3)
C1 C10 1.511(4)
C1 C2 1.527(4)
C1 H1 0.9800
C2 N1 1.470(3)
C2 H2A 0.9700
C2 H2B 0.9700
C3 N1 1.264(4)
C3 O1 1.346(3)
C3 C4 1.476(4)
C4 C9 1.380(4)
C4 C5 1.387(4)
C5 C6 1.378(5)
C5 H5 0.9300
C6 C7 1.380(6)
C6 H6 0.9300
C7 C8 1.365(5)
C7 H7 0.9300
C8 C9 1.382(4)
C8 H8 0.9300
C9 H9 0.9300
C10 O2 1.418(3)
C10 C11 1.516(4)
C10 H10 0.9800
C11 O3 1.403(3)
C11 H11A 0.9700
C11 H11B 0.9700
O2 H2 0.8200
O3 H3 0.8200

loop_
_geom_hbond_atom_site_label_D
_geom_hbond_atom_site_label_H
_geom_hbond_atom_site_label_A
_geom_hbond_distance_DH
_geom_hbond_distance_HA
_geom_hbond_distance_DA
_geom_hbond_angle_DHA
_geom_hbond_site_symmetry_A
O3 H3 O2 0.82 1.92 2.742(3) 175.5 1_655
O2 H2 N1 0.82 1.92 2.731(3) 168.7 2_655

loop_
_geom_torsion_atom_site_label_1
_geom_torsion_atom_site_label_2
_geom_torsion_atom_site_label_3
_geom_torsion_atom_site_label_4
_geom_torsion
O1 C1 C2 N1 -5.6(3)
C10 C1 C2 N1 -123.3(2)
N1 C3 C4 C9 174.6(3)
O1 C3 C4 C9 -6.2(4)
N1 C3 C4 C5 -7.0(4)
O1 C3 C4 C5 172.3(3)
C9 C4 C5 C6 -0.6(5)
C3 C4 C5 C6 -179.1(3)
C4 C5 C6 C7 0.0(6)
C5 C6 C7 C8 0.1(6)
C6 C7 C8 C9 0.4(5)
C5 C4 C9 C8 1.1(4)
C3 C4 C9 C8 179.6(3)
C7 C8 C9 C4 -1.0(5)
O1 C1 C10 O2 -59.5(3)
C2 C1 C10 O2 55.4(3)
O1 C1 C10 C11 -179.0(2)
C2 C1 C10 C11 -64.2(3)
O2 C10 C11 O3 -169.7(2)
C1 C10 C11 O3 -47.8(3)
O1 C3 N1 C2 -2.6(3)
C4 C3 N1 C2 176.6(3)
C1 C2 N1 C3 5.1(3)
N1 C3 O1 C1 -1.3(3)
C4 C3 O1 C1 179.4(2)
C10 C1 O1 C3 127.5(2)
C2 C1 O1 C3 4.3(3)
